data_7030741
loop_
_publ_author_name
'Cetiner, Derya'
'Jacques, B\'eatrice'
'Payet, Elina'
'Chavarot-Kerlidou, Murielle'
'Rose-Munch, Fran\,coise'
'Rose, Eric'
'Tranchier, Jean-Philippe'
'Herson, Patrick'

_publ_section_title
;
 First example of an enantiopure planar chiral ligand built on a
 (\h5-cyclohexadienyl)Mn(CO)3 scaffold
;
_journal_coden_ASTM DTARAF
_journal_issue 1
_journal_name_full 'Dalton Transactions'
_journal_page_first 27
_journal_page_last 29
_journal_paper_doi 10.1039/b817192k
_journal_year 2009
_chemical_formula_moiety 'C31 H27 Cl1 Mn1 O4 P1 Pd1,H2 O1'
_chemical_formula_sum 'C31 H29 Cl Mn O5 P Pd'
_chemical_formula_weight 709.32
_space_group_IT_number 15
_symmetry_cell_setting monoclinic
_symmetry_space_group_name_Hall '-C 2yc'
_symmetry_space_group_name_H-M 'C 1 2/c 1'
_atom_sites_solution_hydrogens geom
_atom_sites_solution_primary direct
_cell_angle_alpha 90
_cell_angle_beta 107.395(6)
_cell_angle_gamma 90
_cell_formula_units_Z 8
_cell_length_a 31.6307(18)
_cell_length_b 16.4534(17)
_cell_length_c 12.6803(13)
_cell_measurement_reflns_used 95
_cell_measurement_temperature 250
_cell_measurement_theta_max 23
_cell_measurement_theta_min 4
_cell_volume 6297.4(10)
_computing_cell_refinement 'Dirax/lsq (Duisenberg & Schreurs, 1989-2000)'
_computing_data_collection 'COLLECT (Nonius, 1997-2001).'
_computing_data_reduction 'EvalCCD (Duisenberg & Schreurs 1990-2000)'
_computing_molecular_graphics 'CAMERON (Watkin et al., 1996)'
_computing_publication_material 'CRYSTALS (Betteridge et al., 2003)'
_computing_structure_refinement 'CRYSTALS (Betteridge et al., 2003)'
_computing_structure_solution 'SIR97 (Altomare et al., 1999)'
_diffrn_ambient_temperature 250
_diffrn_measured_fraction_theta_full 0.995
_diffrn_measured_fraction_theta_max 0.992
_diffrn_measurement_device 'Nonius KappaCCD'
_diffrn_measurement_device_type Area
_diffrn_measurement_method '\f & \w scans'
_diffrn_radiation_monochromator graphite
_diffrn_radiation_type 'Mo K\a'
_diffrn_radiation_wavelength 0.71073
_diffrn_reflns_av_R_equivalents 0.043
_diffrn_reflns_limit_h_max 44
_diffrn_reflns_limit_h_min -34
_diffrn_reflns_limit_k_max 23
_diffrn_reflns_limit_k_min -23
_diffrn_reflns_limit_l_max 16
_diffrn_reflns_limit_l_min -17
_diffrn_reflns_number 42305
_diffrn_reflns_theta_full 27.003
_diffrn_reflns_theta_max 30.003
_diffrn_reflns_theta_min 2.535
_diffrn_standards_number 0
_exptl_absorpt_coefficient_mu 1.144
_exptl_absorpt_correction_T_max 0.89
_exptl_absorpt_correction_T_min 0.86
_exptl_absorpt_correction_type multi-scan
_exptl_absorpt_process_details 'SADABS (Siemens, 1996)'
_exptl_crystal_colour yellow
_exptl_crystal_density_diffrn 1.496
_exptl_crystal_density_method 'not measured'
_exptl_crystal_description parallelepiped
_exptl_crystal_F_000 2848
_exptl_crystal_size_max 0.21
_exptl_crystal_size_mid 0.14
_exptl_crystal_size_min 0.09
_refine_diff_density_max 1.91
_refine_diff_density_min -1.37
_refine_ls_extinction_method None
_refine_ls_goodness_of_fit_ref 1.4488
_refine_ls_hydrogen_treatment refU
_refine_ls_matrix_type full
_refine_ls_number_parameters 308
_refine_ls_number_reflns 3875
_refine_ls_number_restraints 0
_refine_ls_R_factor_all 0.1285
_refine_ls_R_factor_gt 0.0646
_refine_ls_shift/su_max 0.001089
_refine_ls_structure_factor_coef F
_refine_ls_weighting_details
;
Method, part 1, Chebychev polynomial, (Watkin, 1994, Prince, 1982)
[weight] = 1.0/[A~0~*T~0~(x)+A~1~*T~1~(x) ... +A~n-1~]*T~n-1~(x)]
where A~i~ are the Chebychev coefficients listed below and x= Fcalc/Fmax
Method = Robust Weighting (Prince, 1982)
W = [weight] * [1-(deltaF/6*sigmaF)^2^]^2^
A~i~ are:
1.74 -0.219 1.17
;
_refine_ls_weighting_scheme calc
_refine_ls_wR_factor_all 0.1155
_refine_ls_wR_factor_gt 0.0734
_refine_ls_wR_factor_ref 0.0703
_reflns_limit_h_max 42
_reflns_limit_h_min -44
_reflns_limit_k_max 23
_reflns_limit_k_min 0
_reflns_limit_l_max 17
_reflns_limit_l_min 0
_reflns_number_gt 4550
_reflns_number_total 9115
_reflns_threshold_expression I>2.0\s(I)
_oxford_refine_ls_r_factor_ref 0.0599
_oxford_reflns_number_all 9113
_oxford_reflns_threshold_expression_ref I>3.0\s(I)
_cod_duplicate_entry 7000188
_cod_data_source_file b817192k.txt
_cod_data_source_block 1
_cod_depositor_comments
;
The following automatic conversions were performed:

'_symmetry_cell_setting' value 'Monoclinic' changed to 'monoclinic'
according to
/usr/data/users/saulius/automatic-downloads/retrospective/RSC/lib/dictionaries/cif_core.dic
dictionary named 'cif_core.dic' version 2.4.2 from
2011-04-26.

'_refine_ls_hydrogen_treatment' value 'refu' changed to
'refU' according to
/usr/data/users/saulius/automatic-downloads/retrospective/RSC/lib/dictionaries/cif_core.dic
dictionary named 'cif_core.dic' version 2.4.2 from 2011-04-26.

Automatic conversion script
Id: cif_fix_values 2281 2013-09-26 08:29:07Z andrius 
;
_cod_original_sg_symbol_H-M 'C 1 2/c 1 '
_cod_original_formula_sum 'C31 H29 Cl1 Mn1 O5 P1 Pd1'
_cod_database_code 7030741

loop_
_symmetry_equiv_pos_as_xyz
x,y,z
-x,-y,-z
x+1/2,y+1/2,z
-x+1/2,-y+1/2,-z
-x,y,-z+1/2
x,-y,z+1/2
-x+1/2,y+1/2,-z+1/2
x+1/2,-y+1/2,z+1/2

loop_
_atom_site_label
_atom_site_type_symbol
_atom_site_fract_x
_atom_site_fract_y
_atom_site_fract_z
_atom_site_U_iso_or_equiv
_atom_site_occupancy
_atom_site_adp_type
Pd1 Pd 0.210404(19) 0.32384(4) 0.88104(5) 0.0330 1.0000 Uani
Mn1 Mn 0.07299(4) 0.35426(7) 0.67264(9) 0.0334 1.0000 Uani
Cl1 Cl 0.16890(8) 0.31470(15) 1.00992(17) 0.0512 1.0000 Uani
P1 P 0.17287(6) 0.23653(11) 0.73854(15) 0.0291 1.0000 Uani
C1 C 0.0863(3) 0.3933(5) 0.5182(6) 0.0334 1.0000 Uani
C2 C 0.1252(2) 0.3605(4) 0.5916(5) 0.0275 1.0000 Uani
C3 C 0.1237(2) 0.2805(4) 0.6388(5) 0.0286 1.0000 Uani
C4 C 0.0813(2) 0.2400(4) 0.6024(6) 0.0341 1.0000 Uani
C5 C 0.0451(3) 0.2746(5) 0.5252(6) 0.0381 1.0000 Uani
C6 C 0.0515(2) 0.3382(5) 0.4451(6) 0.0350 1.0000 Uani
C13 C 0.1658(3) 0.4854(5) 0.6042(7) 0.0488 1.0000 Uani
C21 C 0.1514(3) 0.1375(5) 0.7788(7) 0.0441 1.0000 Uani
C22 C 0.1570(3) 0.0663(6) 0.7262(9) 0.0569 1.0000 Uani
C23 C 0.1437(4) -0.0049(6) 0.7624(11) 0.0731 1.0000 Uani
C24 C 0.1250(4) -0.0052(7) 0.8499(12) 0.0782 1.0000 Uani
C25 C 0.1190(4) 0.0678(7) 0.8968(9) 0.0642 1.0000 Uani
C26 C 0.1325(3) 0.1392(6) 0.8594(8) 0.0551 1.0000 Uani
C31 C 0.2059(3) 0.2008(4) 0.6508(6) 0.0358 1.0000 Uani
C32 C 0.2490(3) 0.1751(5) 0.7026(7) 0.0463 1.0000 Uani
C33 C 0.2750(3) 0.1424(6) 0.6399(10) 0.0577 1.0000 Uani
C34 C 0.2563(4) 0.1371(6) 0.5255(9) 0.0578 1.0000 Uani
C35 C 0.2141(3) 0.1616(6) 0.4742(8) 0.0546 1.0000 Uani
C36 C 0.1884(3) 0.1943(5) 0.5369(7) 0.0429 1.0000 Uani
C41 C 0.1047(3) 0.4281(6) 0.7715(7) 0.0475 1.0000 Uani
C42 C 0.0583(3) 0.3023(6) 0.7835(7) 0.0497 1.0000 Uani
C43 C 0.0227(3) 0.4149(5) 0.6324(6) 0.0426 1.0000 Uani
C50 C 0.2578(3) 0.4104(6) 0.9858(8) 0.0579 1.0000 Uani
C51 C 0.2553(4) 0.4206(7) 0.8770(10) 0.0714 1.0000 Uani
C52 C 0.2607(3) 0.3579(6) 0.8094(9) 0.0583 1.0000 Uani
O1 O 0.16459(17) 0.4004(3) 0.6325(4) 0.0352 1.0000 Uani
O41 O 0.1246(3) 0.4764(4) 0.8303(6) 0.0752 1.0000 Uani
O42 O 0.0491(2) 0.2713(5) 0.8542(5) 0.0704 1.0000 Uani
O43 O -0.0084(2) 0.4531(5) 0.6077(6) 0.0645 1.0000 Uani
O100 O 0.0013(13) 0.087(2) 0.639(3) 0.205(14) 0.5000 Uiso
O200 O 0.0388(13) 0.041(2) 0.508(3) 0.194(13) 0.5000 Uiso
C7 C 0.0608 0.3081 0.3399 0.0868 1.0000 Uani
C8 C 0.0648 0.3654 0.2629 0.0868 1.0000 Uani
C9 C 0.0755 0.3409 0.1692 0.0868 1.0000 Uani
C10 C 0.0823 0.2590 0.1525 0.0868 1.0000 Uani
C11 C 0.0783 0.2017 0.2295 0.0868 1.0000 Uani
C12 C 0.0676 0.2262 0.3232 0.0868 1.0000 Uani
H11 H 0.0824 0.4544 0.5143 0.107(9) 1.0000 Uiso
H41 H 0.0781 0.1847 0.6339 0.107(9) 1.0000 Uiso
H51 H 0.0137 0.2572 0.5213 0.107(9) 1.0000 Uiso
H61 H 0.0232 0.3703 0.4178 0.107(9) 1.0000 Uiso
H81 H 0.0602 0.4214 0.2744 0.107(9) 1.0000 Uiso
H91 H 0.0782 0.3801 0.1166 0.107(9) 1.0000 Uiso
H101 H 0.0896 0.2423 0.0884 0.107(9) 1.0000 Uiso
H111 H 0.0829 0.1457 0.2180 0.107(9) 1.0000 Uiso
H121 H 0.0649 0.1870 0.3758 0.107(9) 1.0000 Uiso
H131 H 0.1967 0.5074 0.6397 0.107(9) 1.0000 Uiso
H132 H 0.1445 0.5173 0.6324 0.107(9) 1.0000 Uiso
H133 H 0.1583 0.4922 0.5225 0.107(9) 1.0000 Uiso
H221 H 0.1701 0.0672 0.6622 0.107(9) 1.0000 Uiso
H231 H 0.1486 -0.0579 0.7282 0.107(9) 1.0000 Uiso
H241 H 0.1163 -0.0584 0.8774 0.107(9) 1.0000 Uiso
H251 H 0.1043 0.0681 0.9575 0.107(9) 1.0000 Uiso
H261 H 0.1282 0.1933 0.8943 0.107(9) 1.0000 Uiso
H321 H 0.2616 0.1780 0.7855 0.107(9) 1.0000 Uiso
H331 H 0.3065 0.1242 0.6777 0.107(9) 1.0000 Uiso
H341 H 0.2745 0.1133 0.4796 0.107(9) 1.0000 Uiso
H351 H 0.2014 0.1574 0.3913 0.107(9) 1.0000 Uiso
H361 H 0.1569 0.2132 0.4986 0.107(9) 1.0000 Uiso
H501 H 0.2536 0.4575 1.0322 0.107(9) 1.0000 Uiso
H502 H 0.2632 0.3548 1.0198 0.107(9) 1.0000 Uiso
H511 H 0.2501 0.4777 0.8442 0.107(9) 1.0000 Uiso
H521 H 0.2668 0.3010 0.8410 0.107(9) 1.0000 Uiso
H522 H 0.2596 0.3672 0.7308 0.107(9) 1.0000 Uiso

loop_
_atom_site_aniso_label
_atom_site_aniso_U_11
_atom_site_aniso_U_22
_atom_site_aniso_U_33
_atom_site_aniso_U_23
_atom_site_aniso_U_13
_atom_site_aniso_U_12
Pd1 0.0348(3) 0.0347(3) 0.0289(3) 0.0011(3) 0.0087(2) 0.0069(3)
Mn1 0.0357(6) 0.0417(6) 0.0260(5) 0.0036(5) 0.0141(5) 0.0113(5)
Cl1 0.0613(13) 0.0607(14) 0.0380(10) -0.0033(10) 0.0248(9) 0.0048(11)
P1 0.0332(9) 0.0302(9) 0.0258(8) 0.0033(7) 0.0116(7) 0.0067(7)
C1 0.040(4) 0.037(4) 0.025(3) 0.004(3) 0.014(3) 0.006(3)
C2 0.034(4) 0.028(3) 0.021(3) -0.001(3) 0.011(3) 0.002(3)
C3 0.036(4) 0.028(4) 0.025(3) 0.001(3) 0.013(3) 0.004(3)
C4 0.032(4) 0.033(4) 0.039(4) 0.000(3) 0.014(3) 0.000(3)
C5 0.035(4) 0.047(5) 0.034(4) -0.002(3) 0.013(3) -0.006(3)
C6 0.031(3) 0.048(5) 0.025(3) 0.004(3) 0.007(3) 0.003(3)
C13 0.061(6) 0.037(4) 0.044(5) 0.007(4) 0.008(4) -0.008(4)
C21 0.033(4) 0.052(5) 0.039(4) -0.012(4) -0.002(3) 0.019(4)
C22 0.065(6) 0.041(5) 0.070(6) 0.005(4) 0.029(5) 0.000(4)
C23 0.091(8) 0.035(5) 0.108(9) 0.008(5) 0.051(7) 0.002(5)
C24 0.086(8) 0.047(6) 0.113(10) 0.031(6) 0.047(8) -0.005(5)
C25 0.059(6) 0.071(7) 0.069(6) 0.023(6) 0.030(5) -0.005(5)
C26 0.045(5) 0.064(6) 0.056(5) 0.032(5) 0.014(4) -0.007(4)
C31 0.048(4) 0.025(3) 0.039(4) 0.003(3) 0.020(3) 0.002(3)
C32 0.052(5) 0.038(4) 0.056(5) 0.008(4) 0.025(4) 0.012(4)
C33 0.055(5) 0.039(5) 0.096(8) 0.011(5) 0.047(6) 0.016(4)
C34 0.079(7) 0.040(5) 0.076(7) -0.008(5) 0.056(6) -0.002(5)
C35 0.068(6) 0.057(6) 0.052(5) -0.015(4) 0.037(5) -0.004(5)
C36 0.055(5) 0.043(5) 0.039(4) -0.012(3) 0.026(4) -0.006(4)
C41 0.059(5) 0.053(5) 0.032(4) -0.001(4) 0.017(4) 0.021(4)
C42 0.042(4) 0.072(6) 0.041(4) 0.011(4) 0.020(4) 0.021(4)
C43 0.044(5) 0.056(5) 0.031(4) 0.004(4) 0.017(3) 0.014(4)
C50 0.065(6) 0.059(6) 0.046(5) -0.016(4) 0.009(4) -0.015(5)
C51 0.067(7) 0.063(7) 0.082(8) -0.005(6) 0.019(6) -0.017(6)
C52 0.062(6) 0.056(6) 0.067(6) -0.009(5) 0.034(5) -0.015(5)
O1 0.039(3) 0.032(3) 0.032(3) 0.007(2) 0.008(2) 0.001(2)
O41 0.110(6) 0.053(4) 0.045(4) -0.020(3) -0.003(4) 0.018(4)
O42 0.066(4) 0.108(6) 0.051(4) 0.031(4) 0.038(3) 0.024(4)
O43 0.057(4) 0.078(5) 0.064(4) 0.020(4) 0.026(3) 0.037(4)
C7 0.093(2) 0.093(2) 0.093(2) 0.043(2) 0.058(2) 0.043(2)
C8 0.093(2) 0.093(2) 0.093(2) 0.043(2) 0.058(2) 0.043(2)
C9 0.093(2) 0.093(2) 0.093(2) 0.043(2) 0.058(2) 0.043(2)
C10 0.093(2) 0.093(2) 0.093(2) 0.043(2) 0.058(2) 0.043(2)
C11 0.093(2) 0.093(2) 0.093(2) 0.043(2) 0.058(2) 0.043(2)
C12 0.093(2) 0.093(2) 0.093(2) 0.043(2) 0.058(2) 0.043(2)

loop_
_atom_type_symbol
_atom_type_scat_dispersion_real
_atom_type_scat_dispersion_imag
_atom_type_scat_Cromer_Mann_a1
_atom_type_scat_Cromer_Mann_b1
_atom_type_scat_Cromer_Mann_a2
_atom_type_scat_Cromer_Mann_b2
_atom_type_scat_Cromer_Mann_a3
_atom_type_scat_Cromer_Mann_b3
_atom_type_scat_Cromer_Mann_a4
_atom_type_scat_Cromer_Mann_b4
_atom_type_scat_Cromer_Mann_c
_atom_type_scat_source
C 0.0033 0.0016 2.3100 20.8439 1.0200 10.2075 1.5886 0.5687 0.8650 51.6512 0.2156 'International Tables Vol C 4.2.6.8 and 6.1.1.4'
H 0.0000 0.0000 0.4930 10.5109 0.3229 26.1257 0.1402 3.1424 0.0408 57.7998 0.0030 'International Tables Vol C 4.2.6.8 and 6.1.1.4'
O 0.0106 0.0060 3.0485 13.2771 2.2868 5.7011 1.5463 0.3239 0.8670 32.9089 0.2508 'International Tables Vol C 4.2.6.8 and 6.1.1.4'
Cl 0.1484 0.1585 11.4604 0.0104 7.1964 1.1662 6.2556 18.5194 1.6455 47.7784 -9.5574 'International Tables Vol C 4.2.6.8 and 6.1.1.4'
Pd -0.9988 1.0072 19.3319 0.6987 15.5017 7.9893 5.2954 25.2052 0.6058 76.8986 5.2659 'International Tables Vol C 4.2.6.8 and 6.1.1.4'
Mn 0.3368 0.7283 11.2819 5.3409 7.3573 0.3432 3.0193 17.8674 2.2441 83.7543 1.0896 'International Tables Vol C 4.2.6.8 and 6.1.1.4'
P 0.1023 0.0942 6.4345 1.9067 4.1791 27.1570 1.7800 0.5260 1.4908 68.1645 1.1149 'International Tables Vol C 4.2.6.8 and 6.1.1.4'

loop_
_geom_angle_atom_site_label_1
_geom_angle_atom_site_label_2
_geom_angle_atom_site_label_3
_geom_angle
_geom_angle_publ_flag
Cl1 Pd1 P1 103.56(8) yes
Cl1 Pd1 C50 92.5(3) yes
P1 Pd1 C50 164.0(3) yes
Cl1 Pd1 C51 124.5(3) yes
P1 Pd1 C51 128.7(3) yes
C50 Pd1 C51 36.6(4) yes
Cl1 Pd1 C52 160.5(3) yes
P1 Pd1 C52 96.0(3) yes
C50 Pd1 C52 68.0(4) yes
C51 Pd1 C52 37.8(4) yes
Cl1 Pd1 H502 84.5 no
P1 Pd1 H502 153.2 no
C50 Pd1 H502 26.9 no
C51 Pd1 H502 58.1 no
C52 Pd1 H502 77.6 no
Cl1 Pd1 H521 149.7 no
P1 Pd1 H521 88.5 no
C50 Pd1 H521 77.3 no
C51 Pd1 H521 59.6 no
C52 Pd1 H521 28.1 no
H502 Pd1 H521 73.5 no
C1 Mn1 C2 37.2(3) yes
C1 Mn1 C3 68.8(3) yes
C2 Mn1 C3 39.0(3) yes
C1 Mn1 C4 78.8(3) yes
C2 Mn1 C4 68.9(3) yes
C3 Mn1 C4 39.4(3) yes
C1 Mn1 C5 64.1(3) yes
C2 Mn1 C5 78.5(3) yes
C3 Mn1 C5 68.6(3) yes
C4 Mn1 C5 37.0(3) yes
C1 Mn1 C41 101.8(3) yes
C2 Mn1 C41 87.4(3) yes
C3 Mn1 C41 102.9(3) yes
C4 Mn1 C41 140.0(3) yes
C5 Mn1 C41 165.2(3) yes
C1 Mn1 C42 167.9(4) yes
C2 Mn1 C42 141.8(3) yes
C3 Mn1 C42 105.4(3) yes
C4 Mn1 C42 90.0(4) yes
C5 Mn1 C42 104.0(4) yes
C1 Mn1 C43 88.6(3) yes
C2 Mn1 C43 124.2(3) yes
C3 Mn1 C43 153.5(3) yes
C4 Mn1 C43 125.1(3) yes
C5 Mn1 C43 89.6(3) yes
C41 Mn1 C42 89.8(4) yes
C41 Mn1 C43 94.8(4) yes
C42 Mn1 C43 94.1(4) yes
Pd1 P1 C3 114.9(2) yes
Pd1 P1 C21 117.5(2) yes
C3 P1 C21 103.1(3) yes
Pd1 P1 C31 114.6(3) yes
C3 P1 C31 103.1(3) yes
C21 P1 C31 101.7(3) yes
Mn1 C1 C2 70.4(4) yes
Mn1 C1 C6 94.1(4) yes
C2 C1 C6 120.5(7) yes
Mn1 C1 H11 106.1 no
C2 C1 H11 118.9 no
C6 C1 H11 120.6 no
Mn1 C2 C1 72.4(4) yes
Mn1 C2 C3 69.1(4) yes
C1 C2 C3 119.4(7) yes
Mn1 C2 O1 125.0(4) yes
C1 C2 O1 125.7(6) yes
C3 C2 O1 114.7(6) yes
Mn1 C3 P1 127.8(3) yes
Mn1 C3 C2 71.9(4) yes
P1 C3 C2 121.1(5) yes
Mn1 C3 C4 69.4(4) yes
P1 C3 C4 123.6(5) yes
C2 C3 C4 115.3(6) yes
Mn1 C4 C3 71.2(4) yes
Mn1 C4 C5 75.7(5) yes
C3 C4 C5 121.9(7) yes
Mn1 C4 H41 126.1 no
C3 C4 H41 118.9 no
C5 C4 H41 119.2 no
Mn1 C5 C4 67.4(4) yes
Mn1 C5 C6 93.3(5) yes
C4 C5 C6 120.6(7) yes
Mn1 C5 H51 109.9 no
C4 C5 H51 120.4 no
C6 C5 H51 119.0 no
C5 C6 C1 102.8(6) yes
C5 C6 C7 117.5(6) yes
C1 C6 C7 115.6(5) yes
C5 C6 H61 108.0 no
C1 C6 H61 107.8 no
C7 C6 H61 104.7 no
O1 C13 H131 109.1 no
O1 C13 H132 110.4 no
H131 C13 H132 108.5 no
O1 C13 H133 110.5 no
H131 C13 H133 108.6 no
H132 C13 H133 109.7 no
P1 C21 C22 119.4(7) yes
P1 C21 C26 117.9(7) yes
C22 C21 C26 122.6(9) yes
C21 C22 C23 117.8(9) yes
C21 C22 H221 120.8 no
C23 C22 H221 121.3 no
C22 C23 C24 120.7(10) yes
C22 C23 H231 119.7 no
C24 C23 H231 119.5 no
C23 C24 C25 118.9(9) yes
C23 C24 H241 119.8 no
C25 C24 H241 121.3 no
C24 C25 C26 119.8(10) yes
C24 C25 H251 119.1 no
C26 C25 H251 121.1 no
C25 C26 C21 120.1(10) yes
C25 C26 H261 119.8 no
C21 C26 H261 120.1 no
P1 C31 C32 117.8(6) yes
P1 C31 C36 122.4(6) yes
C32 C31 C36 119.7(7) yes
C31 C32 C33 120.3(9) yes
C31 C32 H321 120.3 no
C33 C32 H321 119.4 no
C32 C33 C34 118.2(9) yes
C32 C33 H331 120.1 no
C34 C33 H331 121.7 no
C33 C34 C35 121.9(8) yes
C33 C34 H341 119.0 no
C35 C34 H341 119.0 no
C34 C35 C36 119.7(9) yes
C34 C35 H351 120.5 no
C36 C35 H351 119.8 no
C35 C36 C31 120.1(9) yes
C35 C36 H361 119.9 no
C31 C36 H361 120.0 no
Mn1 C41 O41 177.4(8) yes
Mn1 C42 O42 178.4(9) yes
Mn1 C43 O43 179.5(9) yes
Pd1 C50 C51 69.3(6) yes
Pd1 C50 H501 131.8 no
C51 C50 H501 121.2 no
Pd1 C50 H502 70.6 no
C51 C50 H502 119.8 no
H501 C50 H502 119.0 no
C50 C51 Pd1 74.0(6) yes
C50 C51 C52 123.6(11) yes
Pd1 C51 C52 70.6(6) yes
C50 C51 H511 118.6 no
Pd1 C51 H511 131.9 no
C52 C51 H511 117.8 no
C51 C52 Pd1 71.7(6) yes
C51 C52 H521 119.1 no
Pd1 C52 H521 70.5 no
C51 C52 H522 122.1 no
Pd1 C52 H522 131.2 no
H521 C52 H522 118.7 no
C13 O1 C2 117.3(6) yes
C6 C7 C8 118.3(3) yes
C6 C7 C12 121.6(3) yes
C8 C7 C12 120.000(8) yes
C7 C8 C9 120.000(8) yes
C7 C8 H81 120.0 no
C9 C8 H81 120.0 no
C8 C9 C10 120.000(5) yes
C8 C9 H91 120.0 no
C10 C9 H91 120.0 no
C9 C10 C11 120.000(3) yes
C9 C10 H101 120.0 no
C11 C10 H101 120.0 no
C10 C11 C12 120.000(8) yes
C10 C11 H111 120.0 no
C12 C11 H111 120.0 no
C7 C12 C11 120.000(3) yes
C7 C12 H121 120.0 no
C11 C12 H121 120.0 no
C50 H502 Pd1 82.5 no
C52 H521 Pd1 81.4 no

loop_
_geom_bond_atom_site_label_1
_geom_bond_atom_site_label_2
_geom_bond_distance
_geom_bond_publ_flag
Pd1 Cl1 2.387(2) yes
Pd1 P1 2.336(2) yes
Pd1 C50 2.202(9) yes
Pd1 C51 2.143(11) yes
Pd1 C52 2.129(9) yes
Pd1 H502 2.095 no
Pd1 H521 2.030 no
Mn1 C1 2.218(7) yes
Mn1 C2 2.192(7) yes
Mn1 C3 2.154(7) yes
Mn1 C4 2.130(7) yes
Mn1 C5 2.236(8) yes
Mn1 C41 1.818(10) yes
Mn1 C42 1.820(9) yes
Mn1 C43 1.817(8) yes
P1 C3 1.835(7) yes
P1 C21 1.893(10) yes
P1 C31 1.835(8) yes
C1 C2 1.408(10) yes
C1 C6 1.512(11) yes
C1 H11 1.013 no
C2 C3 1.452(10) yes
C2 O1 1.367(9) yes
C3 C4 1.443(10) yes
C4 C5 1.388(11) yes
C4 H41 1.011 no
C5 C6 1.513(10) yes
C5 H51 1.021 no
C6 C7 1.532(7) yes
C6 H61 1.009 no
C13 O1 1.447(9) yes
C13 H131 1.013 no
C13 H132 0.999 no
C13 H133 0.998 no
C21 C22 1.384(12) yes
C21 C26 1.331(13) yes
C22 C23 1.369(13) yes
C22 H221 1.015 no
C23 C24 1.405(16) yes
C23 H231 1.005 no
C24 C25 1.378(17) yes
C24 H241 1.011 no
C25 C26 1.382(13) yes
C25 H251 1.012 no
C26 H261 1.022 no
C31 C32 1.393(12) yes
C31 C36 1.388(11) yes
C32 C33 1.411(12) yes
C32 H321 1.008 no
C33 C34 1.396(15) yes
C33 H331 1.011 no
C34 C35 1.359(15) yes
C34 H341 1.011 no
C35 C36 1.402(11) yes
C35 H351 1.010 no
C36 H361 1.020 no
C41 O41 1.141(11) yes
C42 O42 1.143(10) yes
C43 O43 1.130(10) yes
C50 C51 1.367(15) yes
C50 H501 1.006 no
C50 H502 1.005 no
C51 C52 1.383(15) yes
C51 H511 1.022 no
C52 H521 1.015 no
C52 H522 0.998 no
C7 C8 1.39001(10) yes
C7 C12 1.39001(13) yes
C8 C9 1.39000(12) yes
C8 H81 0.950 no
C9 C10 1.39001(13) yes
C9 H91 0.950 no
C10 C11 1.39001(10) yes
C10 H101 0.950 no
C11 C12 1.39000(12) yes
C11 H111 0.950 no
C12 H121 0.950 no
